data_9001709
loop_
_publ_author_name
'Libowitzky, E.'
'Armbruster, T.'

_publ_section_title
;Low-temperature phase transitions and the role of hydrogen bonds in lawsonite
 Sample: T = 233 K
;
_journal_name_full 'American Mineralogist'
_journal_page_first 1277
_journal_page_last 1285
_journal_volume 80
_journal_year 1995
_chemical_formula_sum 'Al2 Ca H4 O10 Si2'
_chemical_name_mineral Lawsonite
_symmetry_space_group_name_H-M 'P m c n'
_cell_angle_alpha 90
_cell_angle_beta 90
_cell_angle_gamma 90
_cell_length_a 5.852
_cell_length_b 8.777
_cell_length_c 13.113
_cell_formula_units_Z 4
_cell_volume 673.523
_diffrn_ambient_temperature 233
_exptl_crystal_density_diffrn 3.099
_cod_depositor_comments
;
 Adding the _atom_site_type_symbol data item.

 Antanas Vaitkus,
 2017-02-17
;
_cod_original_formula_sum 'Ca Al2 Si2 O10 H4'
_cod_database_code 9001709

loop_
_symmetry_equiv_pos_as_xyz
x,y,z
-x,y,z
1/2+x,1/2-y,-z
1/2+x,1/2+y,1/2-z
-x,-y,1/2+z
x,-y,1/2+z
1/2-x,1/2+y,1/2-z
1/2-x,1/2-y,-z

loop_
_atom_site_label
_atom_site_type_symbol
_atom_site_fract_x
_atom_site_fract_y
_atom_site_fract_z
_atom_site_U_iso_or_equiv
Ca Ca 0.00000 0.33250 0.25075 0.00700
Al Al 0.25000 0.25000 0.00000 0.00341
Ala Al 0.25000 0.25000 0.50000 0.00358
Si Si 0.00000 0.98049 0.13200 0.00361
Sia Si 0.00000 0.97895 0.36589 0.00379
O1 O 0.00000 0.04980 0.24919 0.00646
O2 O 0.27490 0.37470 0.11942 0.00659
O2a O 0.27160 0.38008 0.38420 0.00570
O3 O 0.00000 0.13750 0.06359 0.00494
O3a O 0.00000 0.13600 0.43420 0.00532
O4 O 0.00000 0.64060 0.05084 0.00557
O4a O 0.00000 0.63460 0.45757 0.00722
O5 O 0.00000 0.60890 0.24855 0.01507
Hw H 0.00000 0.64700 0.18700 0.04306
Hwa H 0.00000 0.67700 0.28700 0.04179
Hh H 0.00000 0.55500 0.03800 0.09119
Hha H 0.00000 0.57100 0.42300 0.12285

_database_code_amcsd 0001765
